data_7013334
loop_
_publ_author_name
'Yamamoto, Yasuhiro'
'Sakamoto, Shinobu'
'Ohki, Yuka'
'Usuzawa, Akihiro'
'Fujita, Masanori'
'Mochida, Tomoyuki'

_publ_section_title
;
 Preparation and characterization of rhodium(iii), iridium(iii) and
 ruthenium(ii) bearing 1,3- or 1,4-dithianesElectronic supplementary
 information (ESI) available: Crystal data and ORTEP figures for 2b,
 2ab and 3c and further experimental details. See
 http://www.rsc.org/suppdata/dt/b3/b306496d/
;
_journal_issue 18
_journal_name_full 'Dalton Transactions'
_journal_page_first 3534
_journal_paper_doi 10.1039/b306496d
_journal_year 2003
_chemical_formula_sum 'C26 H42 Cl8 Rh2 S2'
_chemical_formula_weight 908.17
_space_group_IT_number 4
_symmetry_cell_setting monoclinic
_symmetry_Int_Tables_number 4
_symmetry_space_group_name_Hall 'P 2yb'
_symmetry_space_group_name_H-M 'P 1 21 1'
_audit_creation_date 'Thu Nov  8 16:22:42 2001'
_audit_creation_method 'by teXsan'
_cell_angle_alpha 90
_cell_angle_beta 115.25(1)
_cell_angle_gamma 90
_cell_formula_units_Z 2
_cell_length_a 14.068(3)
_cell_length_b 9.243(2)
_cell_length_c 15.487(2)
_cell_measurement_reflns_used 25
_cell_measurement_temperature 301.2
_cell_measurement_theta_max 12.5
_cell_measurement_theta_min 12.2
_cell_volume 1821.4(6)
_computing_cell_refinement 'MSC/AFC Diffractometer Control'
_computing_data_collection 'MSC/AFC Diffractometer Control'
_computing_data_reduction 'teXsan Ver. 1.11'
_computing_publication_material 'teXsan Ver. 1.11'
_computing_structure_refinement 'teXsan Ver. 1.10'
_computing_structure_solution 'DIRDIF94 (PATTY)'
_diffrn_measured_fraction_theta_full 0.9991
_diffrn_measured_fraction_theta_max 0.9991
_diffrn_measurement_device_type 'Rigaku AFC5S'
_diffrn_measurement_method \w-2\q
_diffrn_radiation_type 'Mo K\a'
_diffrn_radiation_wavelength 0.7107
_diffrn_reflns_av_R_equivalents 0.018
_diffrn_reflns_limit_h_max 16
_diffrn_reflns_limit_h_min 0
_diffrn_reflns_limit_k_max 10
_diffrn_reflns_limit_k_min 0
_diffrn_reflns_limit_l_max 16
_diffrn_reflns_limit_l_min -18
_diffrn_reflns_number 3567
_diffrn_reflns_theta_full 24.99
_diffrn_reflns_theta_max 24.99
_diffrn_standards_decay_% 4.82
_diffrn_standards_interval_count 200
_diffrn_standards_number 3
_exptl_absorpt_coefficient_mu 1.622
_exptl_absorpt_correction_T_max 1.000
_exptl_absorpt_correction_T_min 0.835
_exptl_absorpt_correction_type psi-scan
_exptl_absorpt_process_details '(North, Phillips & Mathews, 1968)'
_exptl_crystal_colour brown
_exptl_crystal_density_diffrn 1.656
_exptl_crystal_density_method 'not measured'
_exptl_crystal_description prismatic
_exptl_crystal_size_max 0.400
_exptl_crystal_size_mid 0.300
_exptl_crystal_size_min 0.200
_refine_diff_density_max 0.93
_refine_diff_density_min -0.85
_refine_ls_abs_structure_Flack 0.17(6)
_refine_ls_extinction_method none
_refine_ls_goodness_of_fit_ref 1.430
_refine_ls_hydrogen_treatment noref
_refine_ls_number_parameters 314
_refine_ls_number_reflns 3416
_refine_ls_R_factor_gt 0.0392
_refine_ls_shift/su_max 0.1008
_refine_ls_structure_factor_coef Fsqd
_refine_ls_weighting_details 'w = 1/[\s^2^(Fo^2^) + (0.05000(Max(Fo^2^,0) + 2Fc^2^)/3)^2^]'
_refine_ls_weighting_scheme calc
_refine_ls_wR_factor_ref 0.1112
_reflns_number_gt 2973
_reflns_number_total 3419
_reflns_threshold_expression F^2^>2.0\s(F^2^)
_cod_data_source_file b306496d.txt
_cod_data_source_block compound_9
_cod_original_formula_sum 'C26 H42 Cl8 S2 Rh2 '
_cod_database_code 7013334

loop_
_symmetry_equiv_pos_as_xyz
x,y,z
-x,1/2+y,-z

loop_
_atom_site_label
_atom_site_type_symbol
_atom_site_fract_x
_atom_site_fract_y
_atom_site_fract_z
_atom_site_U_iso_or_equiv
_atom_site_adp_type
_atom_site_occupancy
_atom_site_calc_flag
_atom_site_refinement_flags
_atom_site_disorder_assembly
_atom_site_disorder_group
Rh(1) Rh -0.15355(3) 0.50675(10) 0.18394(3) 0.0375(1) Uani 1.00 d . . .
Rh(2) Rh 0.27172(3) 0.07636(10) 0.34655(3) 0.0366(1) Uani 1.00 d . . .
Cl(1) Cl -0.2570(1) 0.5350(2) 0.2732(1) 0.0557(5) Uani 1.00 d . . .
Cl(2) Cl -0.0179(1) 0.6559(3) 0.2963(1) 0.0636(5) Uani 1.00 d . . .
Cl(3) Cl 0.1826(1) 0.1134(3) 0.1753(1) 0.0601(5) Uani 1.00 d . . .
Cl(4) Cl 0.3096(1) 0.3305(2) 0.3798(1) 0.0562(5) Uani 1.00 d . . .
Cl(5) Cl 0.6750(3) 0.0205(5) 0.1809(3) 0.145(1) Uiso 1.00 d . . .
Cl(6) Cl 0.7617(3) -0.0114(5) 0.3820(3) 0.130(1) Uiso 1.00 d . . .
Cl(7) Cl 0.3631(3) 0.5210(6) 0.1302(3) 0.169(2) Uiso 1.00 d . . .
Cl(8) Cl 0.5077(2) 0.2929(4) 0.2145(2) 0.1059(9) Uiso 1.00 d . . .
S(1) S -0.0819(1) 0.2977(2) 0.2790(1) 0.0456(4) Uani 1.00 d . . .
S(2) S 0.1053(1) 0.1097(2) 0.3486(1) 0.0456(4) Uani 1.00 d . . .
C(1) C -0.2730(5) 0.5987(10) 0.0536(4) 0.057(1) Uani 1.00 d . . .
C(2) C -0.2761(5) 0.4432(10) 0.0485(4) 0.053(1) Uani 1.00 d . . .
C(3) C -0.1749(5) 0.400(1) 0.0532(4) 0.054(2) Uani 1.00 d . . .
C(4) C -0.1109(5) 0.523(1) 0.0665(4) 0.055(1) Uani 1.00 d . . .
C(5) C -0.1749(6) 0.6451(9) 0.0642(4) 0.054(2) Uani 1.00 d . . .
C(6) C -0.3673(7) 0.686(1) 0.0451(6) 0.076(3) Uani 1.00 d . . .
C(7) C -0.3660(6) 0.347(1) 0.0287(6) 0.069(2) Uani 1.00 d . . .
C(8) C -0.1487(7) 0.246(1) 0.0390(6) 0.079(2) Uani 1.00 d . . .
C(9) C -0.0021(5) 0.522(1) 0.0740(5) 0.084(3) Uani 1.00 d . . .
C(10) C -0.1392(8) 0.798(1) 0.0712(6) 0.080(3) Uani 1.00 d . . .
C(11) C 0.3004(5) -0.1505(8) 0.3450(5) 0.046(1) Uani 1.00 d . . .
C(12) C 0.3852(5) -0.0747(8) 0.3347(5) 0.045(1) Uani 1.00 d . . .
C(13) C 0.4370(4) 0.0131(9) 0.4179(4) 0.044(1) Uani 1.00 d . . .
C(14) C 0.3832(4) -0.0071(9) 0.4799(4) 0.046(1) Uani 1.00 d . . .
C(15) C 0.3026(5) -0.1144(8) 0.4354(5) 0.047(1) Uani 1.00 d . . .
C(16) C 0.2322(6) -0.2637(9) 0.2787(6) 0.067(2) Uani 1.00 d . . .
C(17) C 0.4141(6) -0.091(1) 0.2558(5) 0.064(2) Uani 1.00 d . . .
C(18) C 0.5285(5) 0.1086(9) 0.4404(5) 0.057(2) Uani 1.00 d . . .
C(19) C 0.4174(6) 0.061(1) 0.5760(5) 0.070(2) Uani 1.00 d . . .
C(20) C 0.2374(5) -0.1803(9) 0.4796(5) 0.060(2) Uani 1.00 d . . .
C(21) C 0.0464(5) 0.2695(8) 0.2810(4) 0.044(1) Uani 1.00 d . . .
C(22) C -0.0377(6) 0.337(1) 0.4039(4) 0.065(2) Uani 1.00 d . . .
C(23) C 0.0226(5) 0.219(1) 0.4688(5) 0.068(2) Uani 1.00 d . . .
C(24) C 0.1264(5) 0.1799(10) 0.4641(5) 0.055(2) Uani 1.00 d . . .
C(25) C 0.7655(8) -0.064(1) 0.2776(8) 0.099(3) Uiso 1.00 d . . .
C(26) C 0.3807(7) 0.354(1) 0.1861(6) 0.078(3) Uiso 1.00 d . . .
H(1) H -0.3515 0.7841 0.0503 0.0880 Uiso 1.00 calc . . .
H(2) H -0.4260 0.6656 -0.0145 0.0880 Uiso 1.00 calc . . .
H(3) H -0.3874 0.6578 0.0954 0.0880 Uiso 1.00 calc . . .
H(4) H -0.4232 0.4015 0.0305 0.0851 Uiso 1.00 calc . . .
H(5) H -0.3874 0.3033 -0.0314 0.0851 Uiso 1.00 calc . . .
H(6) H -0.3471 0.2735 0.0771 0.0851 Uiso 1.00 calc . . .
H(7) H -0.1548 0.1836 0.0856 0.0921 Uiso 1.00 calc . . .
H(8) H -0.1965 0.2121 -0.0231 0.0921 Uiso 1.00 calc . . .
H(9) H -0.0794 0.2415 0.0440 0.0921 Uiso 1.00 calc . . .
H(10) H 0.0431 0.4630 0.1263 0.1013 Uiso 1.00 calc . . .
H(11) H -0.0014 0.4812 0.0164 0.1013 Uiso 1.00 calc . . .
H(12) H 0.0260 0.6166 0.0818 0.1013 Uiso 1.00 calc . . .
H(13) H -0.0796 0.8146 0.1307 0.0973 Uiso 1.00 calc . . .
H(14) H -0.1216 0.8219 0.0205 0.0973 Uiso 1.00 calc . . .
H(15) H -0.1947 0.8617 0.0688 0.0973 Uiso 1.00 calc . . .
H(16) H 0.1809 -0.2981 0.2989 0.0791 Uiso 1.00 calc . . .
H(17) H 0.1948 -0.2249 0.2149 0.0791 Uiso 1.00 calc . . .
H(18) H 0.2730 -0.3438 0.2749 0.0791 Uiso 1.00 calc . . .
H(19) H 0.4327 -0.1870 0.2496 0.0766 Uiso 1.00 calc . . .
H(20) H 0.3554 -0.0635 0.1959 0.0766 Uiso 1.00 calc . . .
H(21) H 0.4713 -0.0277 0.2636 0.0766 Uiso 1.00 calc . . .
H(22) H 0.5864 0.0785 0.4988 0.0709 Uiso 1.00 calc . . .
H(23) H 0.5512 0.1068 0.3907 0.0709 Uiso 1.00 calc . . .
H(24) H 0.5115 0.2064 0.4491 0.0709 Uiso 1.00 calc . . .
H(25) H 0.4872 0.0339 0.6162 0.0845 Uiso 1.00 calc . . .
H(26) H 0.4135 0.1635 0.5681 0.0845 Uiso 1.00 calc . . .
H(27) H 0.3717 0.0320 0.6038 0.0845 Uiso 1.00 calc . . .
H(28) H 0.1969 -0.1067 0.4938 0.0750 Uiso 1.00 calc . . .
H(29) H 0.1880 -0.2477 0.4365 0.0750 Uiso 1.00 calc . . .
H(30) H 0.2788 -0.2293 0.5377 0.0750 Uiso 1.00 calc . . .
H(31) H 0.0421 0.2623 0.2184 0.0553 Uiso 1.00 calc . . .
H(32) H 0.0917 0.3527 0.3115 0.0553 Uiso 1.00 calc . . .
H(33) H 0.0080 0.4208 0.4194 0.0792 Uiso 1.00 calc . . .
H(34) H -0.0972 0.3629 0.4156 0.0792 Uiso 1.00 calc . . .
H(35) H 0.0325 0.2399 0.5314 0.0842 Uiso 1.00 calc . . .
H(36) H -0.0238 0.1327 0.4480 0.0842 Uiso 1.00 calc . . .
H(37) H 0.1655 0.1089 0.5126 0.0674 Uiso 1.00 calc . . .
H(38) H 0.1707 0.2648 0.4778 0.0674 Uiso 1.00 calc . . .
H(39) H 0.7624 -0.1662 0.2720 0.1200 Uiso 1.00 calc . . .
H(40) H 0.8385 -0.0387 0.2833 0.1200 Uiso 1.00 calc . . .
H(41) H 0.3664 0.3569 0.2420 0.0931 Uiso 1.00 calc . . .
H(42) H 0.3283 0.2832 0.1429 0.0931 Uiso 1.00 calc . . .

loop_
_atom_site_aniso_label
_atom_site_aniso_U_11
_atom_site_aniso_U_22
_atom_site_aniso_U_33
_atom_site_aniso_U_12
_atom_site_aniso_U_13
_atom_site_aniso_U_23
Rh(1) 0.0363(2) 0.0456(3) 0.0332(2) 0.0019(2) 0.0175(1) 0.0018(2)
Rh(2) 0.0359(2) 0.0394(2) 0.0340(2) 0.0012(2) 0.0142(1) 0.0028(2)
Cl(1) 0.0536(7) 0.073(1) 0.0548(7) 0.0132(8) 0.0364(5) 0.0079(8)
Cl(2) 0.0633(9) 0.078(1) 0.0470(8) -0.0302(9) 0.0215(7) -0.0129(9)
Cl(3) 0.0627(9) 0.080(1) 0.0322(6) 0.0118(10) 0.0149(6) 0.0016(8)
Cl(4) 0.0632(9) 0.0424(9) 0.0640(9) -0.0027(8) 0.0283(7) -0.0023(8)
S(1) 0.0415(7) 0.0534(10) 0.0433(7) 0.0080(8) 0.0195(6) 0.0102(7)
S(2) 0.0423(7) 0.049(1) 0.0467(7) 0.0094(7) 0.0205(5) 0.0099(7)
C(1) 0.058(3) 0.073(4) 0.037(3) 0.016(3) 0.016(2) 0.025(3)
C(2) 0.045(3) 0.074(4) 0.030(2) 0.004(3) 0.009(2) 0.003(3)
C(3) 0.051(3) 0.082(4) 0.030(2) 0.004(3) 0.020(2) -0.007(3)
C(4) 0.055(3) 0.085(4) 0.029(2) -0.001(3) 0.023(2) -0.002(3)
C(5) 0.065(3) 0.063(3) 0.029(3) -0.010(3) 0.013(3) 0.010(2)
C(6) 0.071(4) 0.079(6) 0.076(5) 0.035(4) 0.029(4) 0.011(5)
C(7) 0.065(4) 0.082(6) 0.065(4) -0.025(4) 0.034(3) -0.009(4)
C(8) 0.098(6) 0.088(5) 0.049(4) 0.031(5) 0.028(4) -0.012(4)
C(9) 0.059(3) 0.142(10) 0.069(4) 0.003(5) 0.045(2) 0.012(6)
C(10) 0.116(6) 0.062(4) 0.060(4) -0.024(5) 0.036(4) 0.015(4)
C(11) 0.049(3) 0.037(2) 0.060(3) -0.009(2) 0.030(2) -0.001(3)
C(12) 0.033(3) 0.035(3) 0.059(3) 0.006(2) 0.012(2) 0.007(3)
C(13) 0.034(2) 0.045(3) 0.051(3) 0.003(2) 0.018(2) 0.009(3)
C(14) 0.031(3) 0.058(4) 0.043(2) 0.003(3) 0.009(2) 0.019(2)
C(15) 0.044(3) 0.038(3) 0.051(3) 0.009(2) 0.012(2) 0.014(2)
C(16) 0.062(4) 0.047(4) 0.090(5) -0.022(3) 0.032(3) -0.028(4)
C(17) 0.072(4) 0.069(5) 0.075(3) -0.004(4) 0.055(2) -0.012(4)
C(18) 0.032(3) 0.059(5) 0.070(4) -0.008(3) 0.011(3) 0.008(4)
C(19) 0.060(4) 0.098(7) 0.043(3) -0.001(5) 0.014(3) 0.006(4)
C(20) 0.045(3) 0.061(5) 0.086(4) 0.004(3) 0.038(3) 0.024(4)
C(21) 0.044(2) 0.050(3) 0.042(3) 0.010(3) 0.022(2) 0.007(2)
C(22) 0.075(4) 0.091(6) 0.044(2) 0.032(4) 0.041(2) 0.020(3)
C(23) 0.060(3) 0.102(6) 0.051(3) 0.034(4) 0.032(3) 0.031(4)
C(24) 0.053(3) 0.068(5) 0.040(2) 0.012(4) 0.017(3) 0.015(3)

loop_
_atom_type_symbol
_atom_type_description
_atom_type_scat_dispersion_real
_atom_type_scat_dispersion_imag
_atom_type_scat_source
C C 0.003 0.002
;International Tables for Crystallography
(1992, Vol. C, Tables 4.2.6.8 and 6.1.1.1)
;
H H 0.000 0.000
;International Tables for Crystallography
(1992, Vol. C, Table 6.1.1.2)
;
S S 0.125 0.123
;International Tables for Crystallography
(1992, Vol. C, Tables 4.2.6.8 and 6.1.1.1)
;
Cl Cl 0.148 0.159
;International Tables for Crystallography
(1992, Vol. C, Tables 4.2.6.8 and 6.1.1.1)
;
Rh Rh -1.118 0.919
;International Tables for Crystallography
(1992, Vol. C, Tables 4.2.6.8 and 6.1.1.1)
;

loop_
_geom_angle_atom_site_label_1
_geom_angle_atom_site_label_2
_geom_angle_atom_site_label_3
_geom_angle
_geom_angle_site_symmetry_1
_geom_angle_site_symmetry_2
_geom_angle_site_symmetry_3
_geom_angle_publ_flag
Cl(1) Rh(1) Cl(2) 90.57(8) . . 0_555 yes
Cl(1) Rh(1) S(1) 86.18(8) . . 0_555 yes
Cl(1) Rh(1) C(1) 94.2(2) . . 0_555 yes
Cl(1) Rh(1) C(2) 99.2(2) . . 0_555 yes
Cl(1) Rh(1) C(3) 135.3(2) . . 0_555 yes
Cl(1) Rh(1) C(4) 158.8(2) . . 0_555 yes
Cl(1) Rh(1) C(5) 122.0(3) . . 0_555 yes
Cl(2) Rh(1) S(1) 91.26(8) . . 0_555 yes
Cl(2) Rh(1) C(1) 120.7(3) . . 0_555 yes
Cl(2) Rh(1) C(2) 157.5(3) . . 0_555 yes
Cl(2) Rh(1) C(3) 134.0(2) . . 0_555 yes
Cl(2) Rh(1) C(4) 98.7(2) . . 0_555 yes
Cl(2) Rh(1) C(5) 93.4(2) . . 0_555 yes
S(1) Rh(1) C(1) 148.0(3) . . 0_555 yes
S(1) Rh(1) C(2) 109.5(3) . . 0_555 yes
S(1) Rh(1) C(3) 93.5(3) . . 0_555 yes
S(1) Rh(1) C(4) 112.4(3) . . 0_555 yes
S(1) Rh(1) C(5) 151.3(3) . . 0_555 yes
C(1) Rh(1) C(2) 38.9(4) . . 0_555 yes
C(1) Rh(1) C(3) 64.2(4) . . 0_555 yes
C(1) Rh(1) C(4) 64.7(3) . . 0_555 yes
C(1) Rh(1) C(5) 37.3(3) . . 0_555 yes
C(2) Rh(1) C(3) 39.3(3) . . 0_555 yes
C(2) Rh(1) C(4) 65.8(3) . . 0_555 yes
C(2) Rh(1) C(5) 64.3(4) . . 0_555 yes
C(3) Rh(1) C(4) 38.2(4) . . 0_555 yes
C(3) Rh(1) C(5) 63.5(4) . . 0_555 yes
C(4) Rh(1) C(5) 38.9(4) . . 0_555 yes
Cl(3) Rh(2) Cl(4) 93.45(9) . . 0_555 yes
Cl(3) Rh(2) S(2) 86.78(7) . . 0_555 yes
Cl(3) Rh(2) C(11) 97.9(2) . . 0_555 yes
Cl(3) Rh(2) C(12) 93.0(2) . . 0_555 yes
Cl(3) Rh(2) C(13) 122.2(2) . . 0_555 yes
Cl(3) Rh(2) C(14) 158.8(2) . . 0_555 yes
Cl(3) Rh(2) C(15) 132.9(2) . . 0_555 yes
Cl(4) Rh(2) S(2) 89.99(8) . . 0_555 yes
Cl(4) Rh(2) C(11) 158.6(2) . . 0_555 yes
Cl(4) Rh(2) C(12) 122.4(2) . . 0_555 yes
Cl(4) Rh(2) C(13) 93.6(3) . . 0_555 yes
Cl(4) Rh(2) C(14) 98.1(3) . . 0_555 yes
Cl(4) Rh(2) C(15) 133.7(2) . . 0_555 yes
S(2) Rh(2) C(11) 108.6(2) . . 0_555 yes
S(2) Rh(2) C(12) 147.5(2) . . 0_555 yes
S(2) Rh(2) C(13) 150.5(2) . . 0_555 yes
S(2) Rh(2) C(14) 110.8(2) . . 0_555 yes
S(2) Rh(2) C(15) 91.7(2) . . 0_555 yes
C(11) Rh(2) C(12) 39.2(3) . . 0_555 yes
C(11) Rh(2) C(13) 65.0(3) . . 0_555 yes
C(11) Rh(2) C(14) 65.9(3) . . 0_555 yes
C(11) Rh(2) C(15) 38.7(3) . . 0_555 yes
C(12) Rh(2) C(13) 38.2(3) . . 0_555 yes
C(12) Rh(2) C(14) 65.8(3) . . 0_555 yes
C(12) Rh(2) C(15) 65.0(3) . . 0_555 yes
C(13) Rh(2) C(14) 39.7(3) . . 0_555 yes
C(13) Rh(2) C(15) 65.1(3) . . 0_555 yes
C(14) Rh(2) C(15) 39.2(3) . . 0_555 yes
Rh(1) S(1) C(21) 106.5(3) . . 0_555 yes
Rh(1) S(1) C(22) 111.2(4) . . 0_555 yes
C(21) S(1) C(22) 97.2(4) . . 0_555 yes
Rh(2) S(2) C(21) 108.2(3) . . 0_555 yes
Rh(2) S(2) C(24) 108.3(3) . . 0_555 yes
C(21) S(2) C(24) 97.0(4) . . 0_555 yes
Rh(1) C(1) C(2) 69.8(5) . . 0_555 yes
Rh(1) C(1) C(5) 71.0(4) . . 0_555 yes
Rh(1) C(1) C(6) 126.3(6) . . 0_555 yes
C(2) C(1) C(5) 108.7(9) . . 0_555 yes
C(2) C(1) C(6) 121.5(9) . . 0_555 yes
C(5) C(1) C(6) 129(1) . . 0_555 yes
Rh(1) C(2) C(1) 71.4(5) . . 0_555 yes
Rh(1) C(2) C(3) 70.5(4) . . 0_555 yes
Rh(1) C(2) C(7) 129.0(6) . . 0_555 yes
C(1) C(2) C(3) 105.6(9) . . 0_555 yes
C(1) C(2) C(7) 128.2(9) . . 0_555 yes
C(3) C(2) C(7) 125.7(10) . . 0_555 yes
Rh(1) C(3) C(2) 70.1(5) . . 0_555 yes
Rh(1) C(3) C(4) 70.6(5) . . 0_555 yes
Rh(1) C(3) C(8) 128.7(6) . . 0_555 yes
C(2) C(3) C(4) 109.6(9) . . 0_555 yes
C(2) C(3) C(8) 123.4(9) . . 0_555 yes
C(4) C(3) C(8) 126.9(8) . . 0_555 yes
Rh(1) C(4) C(3) 71.2(5) . . 0_555 yes
Rh(1) C(4) C(5) 71.1(5) . . 0_555 yes
Rh(1) C(4) C(9) 125.7(5) . . 0_555 yes
C(3) C(4) C(5) 106.1(7) . . 0_555 yes
C(3) C(4) C(9) 125(1) . . 0_555 yes
C(5) C(4) C(9) 128(1) . . 0_555 yes
Rh(1) C(5) C(1) 71.7(5) . . 0_555 yes
Rh(1) C(5) C(4) 70.0(5) . . 0_555 yes
Rh(1) C(5) C(10) 125.4(6) . . 0_555 yes
C(1) C(5) C(4) 109.9(9) . . 0_555 yes
C(1) C(5) C(10) 126(1) . . 0_555 yes
C(4) C(5) C(10) 123.9(9) . . 0_555 yes
Rh(2) C(11) C(12) 72.2(5) . . 0_555 yes
Rh(2) C(11) C(15) 71.6(5) . . 0_555 yes
Rh(2) C(11) C(16) 128.8(6) . . 0_555 yes
C(12) C(11) C(15) 108.7(7) . . 0_555 yes
C(12) C(11) C(16) 125.4(8) . . 0_555 yes
C(15) C(11) C(16) 125.4(8) . . 0_555 yes
Rh(2) C(12) C(11) 68.6(5) . . 0_555 yes
Rh(2) C(12) C(13) 70.9(5) . . 0_555 yes
Rh(2) C(12) C(17) 127.8(6) . . 0_555 yes
C(11) C(12) C(13) 107.5(7) . . 0_555 yes
C(11) C(12) C(17) 125.7(8) . . 0_555 yes
C(13) C(12) C(17) 126.7(7) . . 0_555 yes
Rh(2) C(13) C(12) 70.9(4) . . 0_555 yes
Rh(2) C(13) C(14) 68.3(4) . . 0_555 yes
Rh(2) C(13) C(18) 126.3(6) . . 0_555 yes
C(12) C(13) C(14) 108.1(7) . . 0_555 yes
C(12) C(13) C(18) 127.6(7) . . 0_555 yes
C(14) C(13) C(18) 124.3(7) . . 0_555 yes
Rh(2) C(14) C(13) 72.0(4) . . 0_555 yes
Rh(2) C(14) C(15) 71.5(4) . . 0_555 yes
Rh(2) C(14) C(19) 127.0(7) . . 0_555 yes
C(13) C(14) C(15) 107.1(7) . . 0_555 yes
C(13) C(14) C(19) 124.1(7) . . 0_555 yes
C(15) C(14) C(19) 128.4(8) . . 0_555 yes
Rh(2) C(15) C(11) 69.7(5) . . 0_555 yes
Rh(2) C(15) C(14) 69.4(4) . . 0_555 yes
Rh(2) C(15) C(20) 129.0(6) . . 0_555 yes
C(11) C(15) C(14) 108.3(7) . . 0_555 yes
C(11) C(15) C(20) 126.5(8) . . 0_555 yes
C(14) C(15) C(20) 125.1(8) . . 0_555 yes
S(1) C(21) S(2) 109.7(4) . . 0_555 yes
S(1) C(22) C(23) 114.7(8) . . 0_555 yes
C(22) C(23) C(24) 115.0(8) . . 0_555 yes
S(2) C(24) C(23) 112.0(6) . . 0_555 yes
Cl(5) C(25) Cl(6) 113.1(9) . . 0_555 yes
Cl(7) C(26) Cl(8) 109.1(7) . . 0_555 yes

loop_
_geom_bond_atom_site_label_1
_geom_bond_atom_site_label_2
_geom_bond_distance
_geom_bond_site_symmetry_1
_geom_bond_site_symmetry_2
_geom_bond_publ_flag
Rh(1) Cl(1) 2.411(2) . . yes
Rh(1) Cl(2) 2.395(2) . . yes
Rh(1) S(1) 2.377(2) . . yes
Rh(1) C(1) 2.174(8) . . yes
Rh(1) C(2) 2.152(7) . . yes
Rh(1) C(3) 2.157(8) . . yes
Rh(1) C(4) 2.149(7) . . yes
Rh(1) C(5) 2.165(8) . . yes
Rh(2) Cl(3) 2.426(2) . . yes
Rh(2) Cl(4) 2.415(3) . . yes
Rh(2) S(2) 2.374(2) . . yes
Rh(2) C(11) 2.138(9) . . yes
Rh(2) C(12) 2.187(8) . . yes
Rh(2) C(13) 2.186(7) . . yes
Rh(2) C(14) 2.135(7) . . yes
Rh(2) C(15) 2.164(8) . . yes
Cl(5) C(25) 1.69(1) . . yes
Cl(6) C(25) 1.71(1) . . yes
Cl(7) C(26) 1.74(1) . . yes
Cl(8) C(26) 1.74(1) . . yes
S(1) C(21) 1.809(8) . . yes
S(1) C(22) 1.799(8) . . yes
S(2) C(21) 1.796(8) . . yes
S(2) C(24) 1.804(9) . . yes
C(1) C(2) 1.44(2) . . yes
C(1) C(5) 1.39(1) . . yes
C(1) C(6) 1.51(1) . . yes
C(2) C(3) 1.45(1) . . yes
C(2) C(7) 1.47(1) . . yes
C(3) C(4) 1.41(1) . . yes
C(3) C(8) 1.51(2) . . yes
C(4) C(5) 1.44(1) . . yes
C(4) C(9) 1.48(1) . . yes
C(5) C(10) 1.49(1) . . yes
C(11) C(12) 1.45(1) . . yes
C(11) C(15) 1.43(1) . . yes
C(11) C(16) 1.49(1) . . yes
C(12) C(13) 1.43(1) . . yes
C(12) C(17) 1.45(1) . . yes
C(13) C(14) 1.47(1) . . yes
C(13) C(18) 1.48(1) . . yes
C(14) C(15) 1.44(1) . . yes
C(14) C(19) 1.49(1) . . yes
C(15) C(20) 1.49(1) . . yes
C(22) C(23) 1.48(1) . . yes
C(23) C(24) 1.54(1) . . yes

loop_
_geom_contact_atom_site_label_1
_geom_contact_atom_site_label_2
_geom_contact_distance
_geom_contact_site_symmetry_1
_geom_contact_site_symmetry_2
_geom_contact_publ_flag
Cl(3) C(26) 3.51(1) . . ?
Cl(3) C(4) 3.539(7) . 2_545 ?
Cl(4) C(26) 3.55(1) . . ?
C(15) C(18) 3.46(1) . 2_646 ?
C(18) C(20) 3.56(1) . 2_656 ?

loop_
_geom_torsion_atom_site_label_1
_geom_torsion_atom_site_label_2
_geom_torsion_atom_site_label_3
_geom_torsion_atom_site_label_4
_geom_torsion
_geom_torsion_site_symmetry_1
_geom_torsion_site_symmetry_2
_geom_torsion_site_symmetry_3
_geom_torsion_site_symmetry_4
_geom_torsion_publ_flag
Rh(1) S(1) C(21) S(2) -178.3(3) 0_555 9_1 5_555 55_5 yes
Rh(1) S(1) C(22) C(23) -171.1(6) 0_555 9_1 5_555 55_5 yes
Rh(1) C(1) C(2) C(3) -62.7(5) 0_555 9_1 5_555 55_5 yes
Rh(1) C(1) C(2) C(7) 125.4(9) 0_555 9_1 5_555 55_5 yes
Rh(1) C(1) C(5) C(4) 59.7(5) 0_555 9_1 5_555 55_5 yes
Rh(1) C(1) C(5) C(10) -120.9(8) 0_555 9_1 5_555 55_5 yes
Rh(1) C(2) C(1) C(5) 60.6(6) 0_555 9_1 5_555 55_5 yes
Rh(1) C(2) C(1) C(6) -120.9(8) 0_555 9_1 5_555 55_5 yes
Rh(1) C(2) C(3) C(4) -59.8(5) 0_555 9_1 5_555 55_5 yes
Rh(1) C(2) C(3) C(8) 123.9(8) 0_555 9_1 5_555 55_5 yes
Rh(1) C(3) C(2) C(1) 63.2(6) 0_555 9_1 5_555 55_5 yes
Rh(1) C(3) C(2) C(7) -124.6(8) 0_555 9_1 5_555 55_5 yes
Rh(1) C(3) C(4) C(5) -63.0(5) 0_555 9_1 5_555 55_5 yes
Rh(1) C(3) C(4) C(9) 121.0(7) 0_555 9_1 5_555 55_5 yes
Rh(1) C(4) C(3) C(2) 59.5(5) 0_555 9_1 5_555 55_5 yes
Rh(1) C(4) C(3) C(8) -124.3(8) 0_555 9_1 5_555 55_5 yes
Rh(1) C(4) C(5) C(1) -60.8(5) 0_555 9_1 5_555 55_5 yes
Rh(1) C(4) C(5) C(10) 119.9(8) 0_555 9_1 5_555 55_5 yes
Rh(1) C(5) C(1) C(2) -59.8(6) 0_555 9_1 5_555 55_5 yes
Rh(1) C(5) C(1) C(6) 121.9(9) 0_555 9_1 5_555 55_5 yes
Rh(1) C(5) C(4) C(3) 63.1(5) 0_555 9_1 5_555 55_5 yes
Rh(1) C(5) C(4) C(9) -121.1(8) 0_555 9_1 5_555 55_5 yes
Rh(2) S(2) C(21) S(1) 179.1(3) 0_555 9_1 5_555 55_5 yes
Rh(2) S(2) C(24) C(23) 174.3(6) 0_555 9_1 5_555 55_5 yes
Rh(2) C(11) C(12) C(13) 60.4(6) 0_555 9_1 5_555 55_5 yes
Rh(2) C(11) C(12) C(17) -121.9(8) 0_555 9_1 5_555 55_5 yes
Rh(2) C(11) C(15) C(14) -58.7(6) 0_555 9_1 5_555 55_5 yes
Rh(2) C(11) C(15) C(20) 124.1(8) 0_555 9_1 5_555 55_5 yes
Rh(2) C(12) C(11) C(15) -62.7(6) 0_555 9_1 5_555 55_5 yes
Rh(2) C(12) C(11) C(16) 125.4(9) 0_555 9_1 5_555 55_5 yes
Rh(2) C(12) C(13) C(14) 58.3(6) 0_555 9_1 5_555 55_5 yes
Rh(2) C(12) C(13) C(18) -121.6(9) 0_555 9_1 5_555 55_5 yes
Rh(2) C(13) C(12) C(11) -59.0(5) 0_555 9_1 5_555 55_5 yes
Rh(2) C(13) C(12) C(17) 123.4(9) 0_555 9_1 5_555 55_5 yes
Rh(2) C(13) C(14) C(15) 63.3(5) 0_555 9_1 5_555 55_5 yes
Rh(2) C(13) C(14) C(19) -123.0(9) 0_555 9_1 5_555 55_5 yes
Rh(2) C(14) C(13) C(12) -60.0(6) 0_555 9_1 5_555 55_5 yes
Rh(2) C(14) C(13) C(18) 120.0(8) 0_555 9_1 5_555 55_5 yes
Rh(2) C(14) C(15) C(11) 58.9(6) 0_555 9_1 5_555 55_5 yes
Rh(2) C(14) C(15) C(20) -123.9(8) 0_555 9_1 5_555 55_5 yes
Rh(2) C(15) C(11) C(12) 63.1(6) 0_555 9_1 5_555 55_5 yes
Rh(2) C(15) C(11) C(16) -125.0(9) 0_555 9_1 5_555 55_5 yes
Rh(2) C(15) C(14) C(13) -63.7(5) 0_555 9_1 5_555 55_5 yes
Rh(2) C(15) C(14) C(19) 123.0(10) 0_555 9_1 5_555 55_5 yes
Cl(1) Rh(1) S(1) C(21) -154.8(3) 0_555 9_1 5_555 55_5 yes
Cl(1) Rh(1) S(1) C(22) -50.0(3) 0_555 9_1 5_555 55_5 yes
Cl(1) Rh(1) C(1) C(2) -99.4(6) 0_555 9_1 5_555 55_5 yes
Cl(1) Rh(1) C(1) C(5) 141.3(6) 0_555 9_1 5_555 55_5 yes
Cl(1) Rh(1) C(1) C(6) 15.4(9) 0_555 9_1 5_555 55_5 yes
Cl(1) Rh(1) C(2) C(1) 85.3(6) 0_555 9_1 5_555 55_5 yes
Cl(1) Rh(1) C(2) C(3) -159.9(5) 0_555 9_1 5_555 55_5 yes
Cl(1) Rh(1) C(2) C(7) -39.3(10) 0_555 9_1 5_555 55_5 yes
Cl(1) Rh(1) C(3) C(2) 28.9(8) 0_555 9_1 5_555 55_5 yes
Cl(1) Rh(1) C(3) C(4) 149.2(4) 0_555 9_1 5_555 55_5 yes
Cl(1) Rh(1) C(3) C(8) -88.6(9) 0_555 9_1 5_555 55_5 yes
Cl(1) Rh(1) C(4) C(3) -84(1) 0_555 9_1 5_555 55_5 yes
Cl(1) Rh(1) C(4) C(5) 30(1) 0_555 9_1 5_555 55_5 yes
Cl(1) Rh(1) C(4) C(9) 154.7(8) 0_555 9_1 5_555 55_5 yes
Cl(1) Rh(1) C(5) C(1) -47.3(7) 0_555 9_1 5_555 55_5 yes
Cl(1) Rh(1) C(5) C(4) -167.5(4) 0_555 9_1 5_555 55_5 yes
Cl(1) Rh(1) C(5) C(10) 74.5(10) 0_555 9_1 5_555 55_5 yes
Cl(2) Rh(1) S(1) C(21) -64.3(3) 0_555 9_1 5_555 55_5 yes
Cl(2) Rh(1) S(1) C(22) 40.5(3) 0_555 9_1 5_555 55_5 yes
Cl(2) Rh(1) C(1) C(2) 167.4(5) 0_555 9_1 5_555 55_5 yes
Cl(2) Rh(1) C(1) C(5) 48.2(7) 0_555 9_1 5_555 55_5 yes
Cl(2) Rh(1) C(1) C(6) -77.7(9) 0_555 9_1 5_555 55_5 yes
Cl(2) Rh(1) C(2) C(1) -29(1) 0_555 9_1 5_555 55_5 yes
Cl(2) Rh(1) C(2) C(3) 85.4(9) 0_555 9_1 5_555 55_5 yes
Cl(2) Rh(1) C(2) C(7) -153.9(7) 0_555 9_1 5_555 55_5 yes
Cl(2) Rh(1) C(3) C(2) -147.9(5) 0_555 9_1 5_555 55_5 yes
Cl(2) Rh(1) C(3) C(4) -27.6(7) 0_555 9_1 5_555 55_5 yes
Cl(2) Rh(1) C(3) C(8) 94.6(9) 0_555 9_1 5_555 55_5 yes
Cl(2) Rh(1) C(4) C(3) 160.3(5) 0_555 9_1 5_555 55_5 yes
Cl(2) Rh(1) C(4) C(5) -84.5(5) 0_555 9_1 5_555 55_5 yes
Cl(2) Rh(1) C(4) C(9) 39(1) 0_555 9_1 5_555 55_5 yes
Cl(2) Rh(1) C(5) C(1) -140.1(6) 0_555 9_1 5_555 55_5 yes
Cl(2) Rh(1) C(5) C(4) 99.8(5) 0_555 9_1 5_555 55_5 yes
Cl(2) Rh(1) C(5) C(10) -18.3(9) 0_555 9_1 5_555 55_5 yes
Cl(3) Rh(2) S(2) C(21) -48.3(3) 0_555 9_1 5_555 55_5 yes
Cl(3) Rh(2) S(2) C(24) -152.4(4) 0_555 9_1 5_555 55_5 yes
Cl(3) Rh(2) C(11) C(12) 85.1(4) 0_555 9_1 5_555 55_5 yes
Cl(3) Rh(2) C(11) C(15) -157.5(4) 0_555 9_1 5_555 55_5 yes
Cl(3) Rh(2) C(11) C(16) -36.5(8) 0_555 9_1 5_555 55_5 yes
Cl(3) Rh(2) C(12) C(11) -98.8(4) 0_555 9_1 5_555 55_5 yes
Cl(3) Rh(2) C(12) C(13) 142.6(5) 0_555 9_1 5_555 55_5 yes
Cl(3) Rh(2) C(12) C(17) 20.5(7) 0_555 9_1 5_555 55_5 yes
Cl(3) Rh(2) C(13) C(12) -45.8(6) 0_555 9_1 5_555 55_5 yes
Cl(3) Rh(2) C(13) C(14) -165.3(4) 0_555 9_1 5_555 55_5 yes
Cl(3) Rh(2) C(13) C(18) 77.3(8) 0_555 9_1 5_555 55_5 yes
Cl(3) Rh(2) C(14) C(13) 36.6(10) 0_555 9_1 5_555 55_5 yes
Cl(3) Rh(2) C(14) C(15) -79.2(8) 0_555 9_1 5_555 55_5 yes
Cl(3) Rh(2) C(14) C(19) 156.2(6) 0_555 9_1 5_555 55_5 yes
Cl(3) Rh(2) C(15) C(11) 31.1(6) 0_555 9_1 5_555 55_5 yes
Cl(3) Rh(2) C(15) C(14) 151.0(4) 0_555 9_1 5_555 55_5 yes
Cl(3) Rh(2) C(15) C(20) -90.0(8) 0_555 9_1 5_555 55_5 yes
Cl(4) Rh(2) S(2) C(21) 45.1(3) 0_555 9_1 5_555 55_5 yes
Cl(4) Rh(2) S(2) C(24) -59.0(4) 0_555 9_1 5_555 55_5 yes
Cl(4) Rh(2) C(11) C(12) -36.4(9) 0_555 9_1 5_555 55_5 yes
Cl(4) Rh(2) C(11) C(15) 81.0(8) 0_555 9_1 5_555 55_5 yes
Cl(4) Rh(2) C(11) C(16) -158.0(6) 0_555 9_1 5_555 55_5 yes
Cl(4) Rh(2) C(12) C(11) 165.1(4) 0_555 9_1 5_555 55_5 yes
Cl(4) Rh(2) C(12) C(13) 46.5(5) 0_555 9_1 5_555 55_5 yes
Cl(4) Rh(2) C(12) C(17) -75.6(8) 0_555 9_1 5_555 55_5 yes
Cl(4) Rh(2) C(13) C(12) -142.1(5) 0_555 9_1 5_555 55_5 yes
Cl(4) Rh(2) C(13) C(14) 98.4(5) 0_555 9_1 5_555 55_5 yes
Cl(4) Rh(2) C(13) C(18) -19.0(7) 0_555 9_1 5_555 55_5 yes
Cl(4) Rh(2) C(14) C(13) -85.8(5) 0_555 9_1 5_555 55_5 yes
Cl(4) Rh(2) C(14) C(15) 158.4(5) 0_555 9_1 5_555 55_5 yes
Cl(4) Rh(2) C(14) C(19) 33.8(8) 0_555 9_1 5_555 55_5 yes
Cl(4) Rh(2) C(15) C(11) -150.1(4) 0_555 9_1 5_555 55_5 yes
Cl(4) Rh(2) C(15) C(14) -30.2(6) 0_555 9_1 5_555 55_5 yes
Cl(4) Rh(2) C(15) C(20) 88.8(8) 0_555 9_1 5_555 55_5 yes
S(1) Rh(1) C(1) C(2) -9.9(9) 0_555 9_1 5_555 55_5 yes
S(1) Rh(1) C(1) C(5) -129.1(6) 0_555 9_1 5_555 55_5 yes
S(1) Rh(1) C(1) C(6) 105.0(10) 0_555 9_1 5_555 55_5 yes
S(1) Rh(1) C(2) C(1) 174.5(5) 0_555 9_1 5_555 55_5 yes
S(1) Rh(1) C(2) C(3) -70.7(6) 0_555 9_1 5_555 55_5 yes
S(1) Rh(1) C(2) C(7) 49.9(10) 0_555 9_1 5_555 55_5 yes
S(1) Rh(1) C(3) C(2) 116.9(6) 0_555 9_1 5_555 55_5 yes
S(1) Rh(1) C(3) C(4) -122.7(5) 0_555 9_1 5_555 55_5 yes
S(1) Rh(1) C(3) C(8) -0.5(9) 0_555 9_1 5_555 55_5 yes
S(1) Rh(1) C(4) C(3) 65.3(5) 0_555 9_1 5_555 55_5 yes
S(1) Rh(1) C(4) C(5) -179.5(4) 0_555 9_1 5_555 55_5 yes
S(1) Rh(1) C(4) C(9) -55(1) 0_555 9_1 5_555 55_5 yes
S(1) Rh(1) C(5) C(1) 121.1(6) 0_555 9_1 5_555 55_5 yes
S(1) Rh(1) C(5) C(4) 0.9(8) 0_555 9_1 5_555 55_5 yes
S(1) Rh(1) C(5) C(10) -117.1(9) 0_555 9_1 5_555 55_5 yes
S(1) C(21) S(2) C(24) -69.0(5) 0_555 9_1 5_555 55_5 yes
S(1) C(22) C(23) C(24) 62(1) 0_555 9_1 5_555 55_5 yes
S(2) Rh(2) C(11) C(12) 174.3(4) 0_555 9_1 5_555 55_5 yes
S(2) Rh(2) C(11) C(15) -68.2(4) 0_555 9_1 5_555 55_5 yes
S(2) Rh(2) C(11) C(16) 52.8(8) 0_555 9_1 5_555 55_5 yes
S(2) Rh(2) C(12) C(11) -10.0(7) 0_555 9_1 5_555 55_5 yes
S(2) Rh(2) C(12) C(13) -128.6(4) 0_555 9_1 5_555 55_5 yes
S(2) Rh(2) C(12) C(17) 109.3(8) 0_555 9_1 5_555 55_5 yes
S(2) Rh(2) C(13) C(12) 121.5(5) 0_555 9_1 5_555 55_5 yes
S(2) Rh(2) C(13) C(14) 2.1(8) 0_555 9_1 5_555 55_5 yes
S(2) Rh(2) C(13) C(18) -115.3(7) 0_555 9_1 5_555 55_5 yes
S(2) Rh(2) C(14) C(13) -178.9(4) 0_555 9_1 5_555 55_5 yes
S(2) Rh(2) C(14) C(15) 65.3(5) 0_555 9_1 5_555 55_5 yes
S(2) Rh(2) C(14) C(19) -59.3(8) 0_555 9_1 5_555 55_5 yes
S(2) Rh(2) C(15) C(11) 118.3(4) 0_555 9_1 5_555 55_5 yes
S(2) Rh(2) C(15) C(14) -121.8(5) 0_555 9_1 5_555 55_5 yes
S(2) Rh(2) C(15) C(20) -2.8(8) 0_555 9_1 5_555 55_5 yes
S(2) C(21) S(1) C(22) 67.0(5) 0_555 9_1 5_555 55_5 yes
S(2) C(24) C(23) C(22) -63(1) 0_555 9_1 5_555 55_5 yes
C(1) Rh(1) S(1) C(21) 113.3(5) 0_555 9_1 5_555 55_5 yes
C(1) Rh(1) S(1) C(22) -141.8(6) 0_555 9_1 5_555 55_5 yes
C(1) Rh(1) C(2) C(3) 114.8(9) 0_555 9_1 5_555 55_5 yes
C(1) Rh(1) C(2) C(7) -124(1) 0_555 9_1 5_555 55_5 yes
C(1) Rh(1) C(3) C(2) -39.2(6) 0_555 9_1 5_555 55_5 yes
C(1) Rh(1) C(3) C(4) 81.1(6) 0_555 9_1 5_555 55_5 yes
C(1) Rh(1) C(3) C(8) -156(1) 0_555 9_1 5_555 55_5 yes
C(1) Rh(1) C(4) C(3) -79.8(6) 0_555 9_1 5_555 55_5 yes
C(1) Rh(1) C(4) C(5) 35.4(5) 0_555 9_1 5_555 55_5 yes
C(1) Rh(1) C(4) C(9) 159(1) 0_555 9_1 5_555 55_5 yes
C(1) Rh(1) C(5) C(4) -120.2(8) 0_555 9_1 5_555 55_5 yes
C(1) Rh(1) C(5) C(10) 121(1) 0_555 9_1 5_555 55_5 yes
C(1) C(2) Rh(1) C(3) -114.8(9) 0_555 9_1 5_555 55_5 yes
C(1) C(2) Rh(1) C(4) -79.0(6) 0_555 9_1 5_555 55_5 yes
C(1) C(2) Rh(1) C(5) -35.9(6) 0_555 9_1 5_555 55_5 yes
C(1) C(2) C(3) C(4) 3.5(9) 0_555 9_1 5_555 55_5 yes
C(1) C(2) C(3) C(8) -172.9(8) 0_555 9_1 5_555 55_5 yes
C(1) C(5) Rh(1) C(2) 37.4(6) 0_555 9_1 5_555 55_5 yes
C(1) C(5) Rh(1) C(3) 81.5(6) 0_555 9_1 5_555 55_5 yes
C(1) C(5) Rh(1) C(4) 120.2(8) 0_555 9_1 5_555 55_5 yes
C(1) C(5) C(4) C(3) 2.2(8) 0_555 9_1 5_555 55_5 yes
C(1) C(5) C(4) C(9) 178.1(7) 0_555 9_1 5_555 55_5 yes
C(2) Rh(1) S(1) C(21) 106.8(4) 0_555 9_1 5_555 55_5 yes
C(2) Rh(1) S(1) C(22) -148.4(4) 0_555 9_1 5_555 55_5 yes
C(2) Rh(1) C(1) C(5) -119.2(9) 0_555 9_1 5_555 55_5 yes
C(2) Rh(1) C(1) C(6) 114(1) 0_555 9_1 5_555 55_5 yes
C(2) Rh(1) C(3) C(4) 120.4(8) 0_555 9_1 5_555 55_5 yes
C(2) Rh(1) C(3) C(8) -117(1) 0_555 9_1 5_555 55_5 yes
C(2) Rh(1) C(4) C(3) -36.8(5) 0_555 9_1 5_555 55_5 yes
C(2) Rh(1) C(4) C(5) 78.3(5) 0_555 9_1 5_555 55_5 yes
C(2) Rh(1) C(4) C(9) -157(1) 0_555 9_1 5_555 55_5 yes
C(2) Rh(1) C(5) C(4) -82.7(5) 0_555 9_1 5_555 55_5 yes
C(2) Rh(1) C(5) C(10) 159(1) 0_555 9_1 5_555 55_5 yes
C(2) C(1) Rh(1) C(3) 39.7(6) 0_555 9_1 5_555 55_5 yes
C(2) C(1) Rh(1) C(4) 82.3(6) 0_555 9_1 5_555 55_5 yes
C(2) C(1) Rh(1) C(5) 119.2(9) 0_555 9_1 5_555 55_5 yes
C(2) C(1) C(5) C(4) -0.1(9) 0_555 9_1 5_555 55_5 yes
C(2) C(1) C(5) C(10) 179.2(8) 0_555 9_1 5_555 55_5 yes
C(2) C(3) Rh(1) C(4) -120.4(8) 0_555 9_1 5_555 55_5 yes
C(2) C(3) Rh(1) C(5) -80.9(6) 0_555 9_1 5_555 55_5 yes
C(2) C(3) C(4) C(5) -3.5(8) 0_555 9_1 5_555 55_5 yes
C(2) C(3) C(4) C(9) -179.5(7) 0_555 9_1 5_555 55_5 yes
C(3) Rh(1) S(1) C(21) 69.9(4) 0_555 9_1 5_555 55_5 yes
C(3) Rh(1) S(1) C(22) 174.8(4) 0_555 9_1 5_555 55_5 yes
C(3) Rh(1) C(1) C(5) -79.5(6) 0_555 9_1 5_555 55_5 yes
C(3) Rh(1) C(1) C(6) 154(1) 0_555 9_1 5_555 55_5 yes
C(3) Rh(1) C(2) C(7) 120(1) 0_555 9_1 5_555 55_5 yes
C(3) Rh(1) C(4) C(5) 115.2(6) 0_555 9_1 5_555 55_5 yes
C(3) Rh(1) C(4) C(9) -120(1) 0_555 9_1 5_555 55_5 yes
C(3) Rh(1) C(5) C(4) -38.7(5) 0_555 9_1 5_555 55_5 yes
C(3) Rh(1) C(5) C(10) -156(1) 0_555 9_1 5_555 55_5 yes
C(3) C(2) Rh(1) C(4) 35.8(6) 0_555 9_1 5_555 55_5 yes
C(3) C(2) Rh(1) C(5) 78.9(6) 0_555 9_1 5_555 55_5 yes
C(3) C(2) C(1) C(5) -2.0(9) 0_555 9_1 5_555 55_5 yes
C(3) C(2) C(1) C(6) 176.4(7) 0_555 9_1 5_555 55_5 yes
C(3) C(4) Rh(1) C(5) -115.2(6) 0_555 9_1 5_555 55_5 yes
C(3) C(4) C(5) C(10) -177.1(8) 0_555 9_1 5_555 55_5 yes
C(4) Rh(1) S(1) C(21) 35.7(4) 0_555 9_1 5_555 55_5 yes
C(4) Rh(1) S(1) C(22) 140.5(4) 0_555 9_1 5_555 55_5 yes
C(4) Rh(1) C(1) C(5) -36.9(6) 0_555 9_1 5_555 55_5 yes
C(4) Rh(1) C(1) C(6) -162(1) 0_555 9_1 5_555 55_5 yes
C(4) Rh(1) C(2) C(7) 156(1) 0_555 9_1 5_555 55_5 yes
C(4) Rh(1) C(3) C(8) 122(1) 0_555 9_1 5_555 55_5 yes
C(4) Rh(1) C(5) C(10) -118(1) 0_555 9_1 5_555 55_5 yes
C(4) C(3) Rh(1) C(5) 39.4(5) 0_555 9_1 5_555 55_5 yes
C(4) C(3) C(2) C(7) 175.7(8) 0_555 9_1 5_555 55_5 yes
C(4) C(5) C(1) C(6) -178.4(8) 0_555 9_1 5_555 55_5 yes
C(5) Rh(1) S(1) C(21) 35.0(6) 0_555 9_1 5_555 55_5 yes
C(5) Rh(1) S(1) C(22) 139.9(6) 0_555 9_1 5_555 55_5 yes
C(5) Rh(1) C(1) C(6) -125(1) 0_555 9_1 5_555 55_5 yes
C(5) Rh(1) C(2) C(7) -160(1) 0_555 9_1 5_555 55_5 yes
C(5) Rh(1) C(3) C(8) 161(1) 0_555 9_1 5_555 55_5 yes
C(5) Rh(1) C(4) C(9) 124(1) 0_555 9_1 5_555 55_5 yes
C(5) C(1) C(2) C(7) -174.0(8) 0_555 9_1 5_555 55_5 yes
C(5) C(4) C(3) C(8) 172.7(8) 0_555 9_1 5_555 55_5 yes
C(6) C(1) C(2) C(7) 4(1) 0_555 9_1 5_555 55_5 yes
C(6) C(1) C(5) C(10) 0(1) 0_555 9_1 5_555 55_5 yes
C(7) C(2) C(3) C(8) 0(1) 0_555 9_1 5_555 55_5 yes
C(8) C(3) C(4) C(9) -3(1) 0_555 9_1 5_555 55_5 yes
C(9) C(4) C(5) C(10) -1(1) 0_555 9_1 5_555 55_5 yes
C(11) Rh(2) S(2) C(21) -145.6(3) 0_555 9_1 5_555 55_5 yes
C(11) Rh(2) S(2) C(24) 110.3(4) 0_555 9_1 5_555 55_5 yes
C(11) Rh(2) C(12) C(13) -118.6(7) 0_555 9_1 5_555 55_5 yes
C(11) Rh(2) C(12) C(17) 119.3(9) 0_555 9_1 5_555 55_5 yes
C(11) Rh(2) C(13) C(12) 37.7(5) 0_555 9_1 5_555 55_5 yes
C(11) Rh(2) C(13) C(14) -81.7(6) 0_555 9_1 5_555 55_5 yes
C(11) Rh(2) C(13) C(18) 160.8(8) 0_555 9_1 5_555 55_5 yes
C(11) Rh(2) C(14) C(13) 79.3(5) 0_555 9_1 5_555 55_5 yes
C(11) Rh(2) C(14) C(15) -36.5(5) 0_555 9_1 5_555 55_5 yes
C(11) Rh(2) C(14) C(19) -161.1(8) 0_555 9_1 5_555 55_5 yes
C(11) Rh(2) C(15) C(14) 119.9(7) 0_555 9_1 5_555 55_5 yes
C(11) Rh(2) C(15) C(20) -121.1(9) 0_555 9_1 5_555 55_5 yes
C(11) C(12) Rh(2) C(13) 118.6(7) 0_555 9_1 5_555 55_5 yes
C(11) C(12) Rh(2) C(14) 81.0(5) 0_555 9_1 5_555 55_5 yes
C(11) C(12) Rh(2) C(15) 37.8(4) 0_555 9_1 5_555 55_5 yes
C(11) C(12) C(13) C(14) -0.7(9) 0_555 9_1 5_555 55_5 yes
C(11) C(12) C(13) C(18) 179.3(8) 0_555 9_1 5_555 55_5 yes
C(11) C(15) Rh(2) C(12) -38.2(4) 0_555 9_1 5_555 55_5 yes
C(11) C(15) Rh(2) C(13) -80.6(5) 0_555 9_1 5_555 55_5 yes
C(11) C(15) Rh(2) C(14) -119.9(7) 0_555 9_1 5_555 55_5 yes
C(11) C(15) C(14) C(13) -4.7(9) 0_555 9_1 5_555 55_5 yes
C(11) C(15) C(14) C(19) -178.1(9) 0_555 9_1 5_555 55_5 yes
C(12) Rh(2) S(2) C(21) -139.0(5) 0_555 9_1 5_555 55_5 yes
C(12) Rh(2) S(2) C(24) 116.9(5) 0_555 9_1 5_555 55_5 yes
C(12) Rh(2) C(11) C(15) 117.4(6) 0_555 9_1 5_555 55_5 yes
C(12) Rh(2) C(11) C(16) -121.5(10) 0_555 9_1 5_555 55_5 yes
C(12) Rh(2) C(13) C(14) -119.4(8) 0_555 9_1 5_555 55_5 yes
C(12) Rh(2) C(13) C(18) 123.1(9) 0_555 9_1 5_555 55_5 yes
C(12) Rh(2) C(14) C(13) 36.2(5) 0_555 9_1 5_555 55_5 yes
C(12) Rh(2) C(14) C(15) -79.6(5) 0_555 9_1 5_555 55_5 yes
C(12) Rh(2) C(14) C(19) 155.8(8) 0_555 9_1 5_555 55_5 yes
C(12) Rh(2) C(15) C(14) 81.7(5) 0_555 9_1 5_555 55_5 yes
C(12) Rh(2) C(15) C(20) -159.3(9) 0_555 9_1 5_555 55_5 yes
C(12) C(11) Rh(2) C(13) -36.8(4) 0_555 9_1 5_555 55_5 yes
C(12) C(11) Rh(2) C(14) -80.6(5) 0_555 9_1 5_555 55_5 yes
C(12) C(11) Rh(2) C(15) -117.4(6) 0_555 9_1 5_555 55_5 yes
C(12) C(11) C(15) C(14) 4.4(9) 0_555 9_1 5_555 55_5 yes
C(12) C(11) C(15) C(20) -172.7(8) 0_555 9_1 5_555 55_5 yes
C(12) C(13) Rh(2) C(14) 119.4(8) 0_555 9_1 5_555 55_5 yes
C(12) C(13) Rh(2) C(15) 80.6(5) 0_555 9_1 5_555 55_5 yes
C(12) C(13) C(14) C(15) 3.3(9) 0_555 9_1 5_555 55_5 yes
C(12) C(13) C(14) C(19) 177.0(9) 0_555 9_1 5_555 55_5 yes
C(13) Rh(2) S(2) C(21) 142.3(6) 0_555 9_1 5_555 55_5 yes
C(13) Rh(2) S(2) C(24) 38.3(6) 0_555 9_1 5_555 55_5 yes
C(13) Rh(2) C(11) C(15) 80.6(5) 0_555 9_1 5_555 55_5 yes
C(13) Rh(2) C(11) C(16) -158.4(9) 0_555 9_1 5_555 55_5 yes
C(13) Rh(2) C(12) C(17) -122.1(10) 0_555 9_1 5_555 55_5 yes
C(13) Rh(2) C(14) C(15) -115.8(8) 0_555 9_1 5_555 55_5 yes
C(13) Rh(2) C(14) C(19) 119.6(10) 0_555 9_1 5_555 55_5 yes
C(13) Rh(2) C(15) C(14) 39.3(5) 0_555 9_1 5_555 55_5 yes
C(13) Rh(2) C(15) C(20) 158.4(9) 0_555 9_1 5_555 55_5 yes
C(13) C(12) Rh(2) C(14) -37.6(5) 0_555 9_1 5_555 55_5 yes
C(13) C(12) Rh(2) C(15) -80.8(5) 0_555 9_1 5_555 55_5 yes
C(13) C(12) C(11) C(15) -2.3(9) 0_555 9_1 5_555 55_5 yes
C(13) C(12) C(11) C(16) -174.2(8) 0_555 9_1 5_555 55_5 yes
C(13) C(14) Rh(2) C(15) 115.8(8) 0_555 9_1 5_555 55_5 yes
C(13) C(14) C(15) C(20) 172.5(8) 0_555 9_1 5_555 55_5 yes
C(14) Rh(2) S(2) C(21) 143.8(4) 0_555 9_1 5_555 55_5 yes
C(14) Rh(2) S(2) C(24) 39.7(5) 0_555 9_1 5_555 55_5 yes
C(14) Rh(2) C(11) C(15) 36.8(4) 0_555 9_1 5_555 55_5 yes
C(14) Rh(2) C(11) C(16) 157.9(9) 0_555 9_1 5_555 55_5 yes
C(14) Rh(2) C(12) C(17) -159.7(9) 0_555 9_1 5_555 55_5 yes
C(14) Rh(2) C(13) C(18) -117.4(9) 0_555 9_1 5_555 55_5 yes
C(14) Rh(2) C(15) C(20) 119(1) 0_555 9_1 5_555 55_5 yes
C(14) C(13) Rh(2) C(15) -38.8(5) 0_555 9_1 5_555 55_5 yes
C(14) C(13) C(12) C(17) -178.3(8) 0_555 9_1 5_555 55_5 yes
C(14) C(15) C(11) C(16) 176.3(8) 0_555 9_1 5_555 55_5 yes
C(15) Rh(2) S(2) C(21) 178.8(4) 0_555 9_1 5_555 55_5 yes
C(15) Rh(2) S(2) C(24) 74.7(4) 0_555 9_1 5_555 55_5 yes
C(15) Rh(2) C(11) C(16) 121.0(10) 0_555 9_1 5_555 55_5 yes
C(15) Rh(2) C(12) C(17) 157.1(8) 0_555 9_1 5_555 55_5 yes
C(15) Rh(2) C(13) C(18) -156.3(8) 0_555 9_1 5_555 55_5 yes
C(15) Rh(2) C(14) C(19) -124.6(9) 0_555 9_1 5_555 55_5 yes
C(15) C(11) C(12) C(17) 175.3(8) 0_555 9_1 5_555 55_5 yes
C(15) C(14) C(13) C(18) -176.7(8) 0_555 9_1 5_555 55_5 yes
C(16) C(11) C(12) C(17) 3(1) 0_555 9_1 5_555 55_5 yes
C(16) C(11) C(15) C(20) 0(1) 0_555 9_1 5_555 55_5 yes
C(17) C(12) C(13) C(18) 1(1) 0_555 9_1 5_555 55_5 yes
C(18) C(13) C(14) C(19) -2(1) 0_555 9_1 5_555 55_5 yes
C(19) C(14) C(15) C(20) 0(1) 0_555 9_1 5_555 55_5 yes
C(21) S(1) C(22) C(23) -60.2(8) 0_555 9_1 5_555 55_5 yes
C(21) S(2) C(24) C(23) 62.5(8) 0_555 9_1 5_555 55_5 yes
C(21) S(2) C(24) C(23) 62.5(8) 0_555 9_1 5_555 55_5 yes
